data_7245564
loop_
_publ_author_name
'Dong, Xiuyan'
'Li, Yuyan'
'Li, Duqingcuo'
'Liao, Donghui'
'Qin, Tianrui'
'Prakash, Om'
'Kumar, Abhinav'
'Liu, Jianqiang'

_publ_section_title
;
 A new 3D 8-connected Cd(ii) MOF as a potent photocatalyst for
 oxytetracycline antibiotic degradation
;
_journal_name_full CrystEngComm
_journal_paper_doi 10.1039/D2CE01121B
_journal_year 2022
_chemical_absolute_configuration ad
_chemical_formula_moiety 'C44 H28 Cd4 N4 O21, H2 O'
_chemical_formula_sum 'C44 H30 Cd4 N4 O22'
_chemical_formula_weight 1416.32
_space_group_crystal_system monoclinic
_space_group_IT_number 9
_space_group_name_Hall 'C -2yc'
_space_group_name_H-M_alt 'C 1 c 1'
_atom_sites_solution_hydrogens mixed
_atom_sites_solution_primary dual
_audit_creation_date 2021-07-25
_audit_creation_method
;
Olex2 1.3
(compiled 2020.11.12 svn.r5f609507 for OlexSys, GUI svn.r6272)
;
_audit_update_record
;
2022-08-01 deposited with the CCDC.	2022-09-22 downloaded from the CCDC.
;
_cell_angle_alpha 90
_cell_angle_beta 96.415(3)
_cell_angle_gamma 90
_cell_formula_units_Z 4
_cell_length_a 12.7703(8)
_cell_length_b 16.1875(10)
_cell_length_c 22.0193(14)
_cell_measurement_reflns_used 9973
_cell_measurement_temperature 193.0
_cell_measurement_theta_max 59.957
_cell_measurement_theta_min 3.850
_cell_volume 4523.3(5)
_computing_cell_refinement 'SAINT V8.40A (Bruker, 2019)'
_computing_data_reduction 'SAINT V8.40A (Bruker, 2019)'
_computing_molecular_graphics 'Olex2 1.3 (Dolomanov et al., 2009)'
_computing_publication_material 'Olex2 1.3 (Dolomanov et al., 2009)'
_computing_structure_refinement 'SHELXL 2018/3 (Sheldrick, 2015)'
_computing_structure_solution 'SHELXT  (Sheldrick, 2015)'
_diffrn_ambient_temperature 193.0
_diffrn_measured_fraction_theta_full 1.000
_diffrn_measured_fraction_theta_max 0.978
_diffrn_measurement_device_type 'Bruker D8 VENTURE Metaljet PHOTON II'
_diffrn_measurement_method '\f and \w scans'
_diffrn_radiation_type GaK\a
_diffrn_radiation_wavelength 1.34139
_diffrn_reflns_av_R_equivalents 0.0526
_diffrn_reflns_av_unetI/netI 0.0557
_diffrn_reflns_Laue_measured_fraction_full 1.000
_diffrn_reflns_Laue_measured_fraction_max 0.978
_diffrn_reflns_limit_h_max 16
_diffrn_reflns_limit_h_min -14
_diffrn_reflns_limit_k_max 20
_diffrn_reflns_limit_k_min -19
_diffrn_reflns_limit_l_max 27
_diffrn_reflns_limit_l_min -28
_diffrn_reflns_number 29397
_diffrn_reflns_point_group_measured_fraction_full 0.984
_diffrn_reflns_point_group_measured_fraction_max 0.920
_diffrn_reflns_theta_full 53.594
_diffrn_reflns_theta_max 60.323
_diffrn_reflns_theta_min 3.851
_diffrn_source_current 2.86
_diffrn_source_power 0.1993706
_diffrn_source_voltage 69.71
_diffrn_standards_number 0
_exptl_absorpt_coefficient_mu 10.671
_exptl_absorpt_correction_T_max 0.3102
_exptl_absorpt_correction_T_min 0.1439
_exptl_absorpt_correction_type multi-scan
_exptl_absorpt_process_details
;
SADABS-2016/2 (Bruker,2016/2) was used for absorption correction.
wR2(int) was 0.1207 before and 0.0741 after correction.
The Ratio of minimum to maximum transmission is 0.4639.
The \l/2 correction factor is Not present.
;
_exptl_crystal_density_diffrn 2.080
_exptl_crystal_description block
_exptl_crystal_F_000 2760
_exptl_crystal_size_max 0.12
_exptl_crystal_size_mid 0.1
_exptl_crystal_size_min 0.1
_refine_diff_density_max 0.531
_refine_diff_density_min -0.964
_refine_diff_density_rms 0.120
_refine_ls_abs_structure_details
;
 Refined as an inversion twin.
;
_refine_ls_abs_structure_Flack 0.394(9)
_refine_ls_extinction_method none
_refine_ls_goodness_of_fit_ref 1.049
_refine_ls_hydrogen_treatment constr
_refine_ls_matrix_type full
_refine_ls_number_parameters 676
_refine_ls_number_reflns 9496
_refine_ls_number_restraints 3
_refine_ls_restrained_S_all 1.048
_refine_ls_R_factor_all 0.0385
_refine_ls_R_factor_gt 0.0328
_refine_ls_shift/su_max 0.001
_refine_ls_shift/su_mean 0.000
_refine_ls_structure_factor_coef Fsqd
_refine_ls_weighting_details 'w=1/[\s^2^(Fo^2^)+(0.0312P)^2^] where P=(Fo^2^+2Fc^2^)/3'
_refine_ls_weighting_scheme calc
_refine_ls_wR_factor_gt 0.0694
_refine_ls_wR_factor_ref 0.0717
_reflns_Friedel_coverage 0.880
_reflns_Friedel_fraction_full 0.969
_reflns_Friedel_fraction_max 0.862
_reflns_number_gt 8751
_reflns_number_total 9496
_reflns_threshold_expression 'I > 2\s(I)'
_cod_data_source_file d2ce01121b2.cif
_cod_data_source_block a
_cod_database_code 7245564
_shelx_shelxl_version_number 2018/3
_shelx_space_group_comment
;
The symmetry employed for this shelxl refinement is uniquely defined
by the following loop, which should always be used as a source of
symmetry information in preference to the above space-group names.
They are only intended as comments.
;
_shelx_estimated_absorpt_t_max 0.415
_shelx_estimated_absorpt_t_min 0.361
_olex2_refinement_description
;
1. Twinned data refinement
 Scales: 0.606(9)
 0.394(9)
2. Fixed Uiso
 At 1.2 times of:
  All C(H) groups
 At 1.5 times of:
  All O(H,H) groups
3. Restrained distances
 Cd1-H20A \\sim Cd1-H20B
 with sigma of 0.02
4.a Free rotating group:
 O21(H21A,H21B), O20(H20A,H20B)
4.b Rotating group:
 O22(H22A,H22B), O10(H10A,H10B)
4.c Aromatic/amide H refined with riding coordinates:
 C15(H15), C35(H35), C16(H16), C19(H19), C31(H31), C40(H40), C24(H24), C6(H6),
 C5(H5), C10(H10), C8(H8), C32(H32), C39(H39), C9(H9), C12(H12), C1(H1), C3(H3),
  C38(H38), C23(H23), C22(H22), C2(H2), C11(H11)
;
_olex2_submission_special_instructions 'No special instructions were received'

loop_
_space_group_symop_operation_xyz
'x, y, z'
'x, -y, z+1/2'
'x+1/2, y+1/2, z'
'x+1/2, -y+1/2, z+1/2'

loop_
_atom_site_label
_atom_site_type_symbol
_atom_site_fract_x
_atom_site_fract_y
_atom_site_fract_z
_atom_site_U_iso_or_equiv
_atom_site_adp_type
_atom_site_occupancy
_atom_site_site_symmetry_order
_atom_site_calc_flag
_atom_site_refinement_flags_posn
_atom_site_refinement_flags_adp
_atom_site_refinement_flags_occupancy
_atom_site_disorder_assembly
_atom_site_disorder_group
Cd2 Cd 0.22967(3) 0.04280(3) 0.50902(2) 0.01783(12) Uani 1 1 d . . . . .
Cd4 Cd 0.88457(3) 0.19187(3) 0.40879(2) 0.01824(12) Uani 1 1 d . . . . .
Cd1 Cd 0.16848(4) 0.26130(3) 0.47873(3) 0.01973(12) Uani 1 1 d D . . . .
Cd3 Cd 0.81907(4) -0.04062(3) 0.41167(3) 0.02154(13) Uani 1 1 d . . . . .
O2 O -0.0683(4) 0.0542(3) 0.3803(2) 0.0204(12) Uani 1 1 d . . . . .
O13 O 0.8896(4) 0.1480(3) 0.5051(2) 0.0231(12) Uani 1 1 d . . . . .
O3 O 0.0846(4) 0.1853(3) 0.4065(2) 0.0184(11) Uani 1 1 d . . . . .
O16 O 0.7561(4) 0.4084(3) 0.5265(3) 0.0240(12) Uani 1 1 d . . . . .
O19 O 0.3345(4) 0.2066(4) 0.5044(3) 0.0296(13) Uani 1 1 d . . . . .
O5 O 0.2354(4) 0.1987(3) 0.3063(2) 0.0212(11) Uani 1 1 d . . . . .
O17 O 0.5894(4) 0.4405(3) 0.5285(3) 0.0279(13) Uani 1 1 d . . . . .
O15 O 0.8096(4) 0.2823(3) 0.6034(2) 0.0209(11) Uani 1 1 d . . . . .
O18 O 0.3943(4) 0.0786(3) 0.5197(3) 0.0312(14) Uani 1 1 d . . . . .
O7 O 0.4386(4) 0.3556(3) 0.3970(3) 0.0273(13) Uani 1 1 d . . . . .
O14 O 0.9803(4) 0.2645(3) 0.5058(3) 0.0246(12) Uani 1 1 d . . . . .
O4 O 0.1714(4) 0.0636(3) 0.4094(2) 0.0219(11) Uani 1 1 d . . . . .
O22 O 0.8195(5) 0.3265(4) 0.4240(3) 0.0371(15) Uani 1 1 d . . . . .
H22A H 0.753586 0.330243 0.407636 0.056 Uiso 1 1 d R U . . .
H22B H 0.816225 0.335030 0.463135 0.056 Uiso 1 1 d R U . . .
O11 O 1.1244(4) 0.1376(3) 0.5413(2) 0.0229(12) Uani 1 1 d . . . . .
O10 O 0.8794(5) -0.0189(4) 0.5111(3) 0.0318(14) Uani 1 1 d . . . . .
H10A H 0.897514 0.032961 0.516548 0.048 Uiso 1 1 d R U . . .
H10B H 0.938165 -0.046221 0.520491 0.048 Uiso 1 1 d R U . . .
O1 O -0.1429(4) -0.0192(4) 0.3023(3) 0.0298(13) Uani 1 1 d . . . . .
O21 O 0.6421(5) 0.3967(4) 0.3636(3) 0.0383(15) Uani 1 1 d G . . . .
H21A H 0.660156 0.445041 0.378564 0.057 Uiso 1 1 d G U . . .
H21B H 0.574694 0.389630 0.364295 0.057 Uiso 1 1 d G U . . .
O6 O 0.2740(4) 0.3173(3) 0.3991(3) 0.0257(12) Uani 1 1 d . . . . .
O9 O 0.6610(4) 0.0102(3) 0.3976(3) 0.0301(14) Uani 1 1 d . . . . .
O20 O 0.0641(4) 0.3711(3) 0.4300(3) 0.0332(14) Uani 1 1 d G . . . .
H20A H 0.085516 0.420715 0.422674 0.050 Uiso 1 1 d DG U . . .
H20B H -0.003958 0.375537 0.428789 0.050 Uiso 1 1 d DG U . . .
O12 O 1.1982(4) 0.0727(4) 0.6234(3) 0.0297(13) Uani 1 1 d . . . . .
O8 O 0.7153(4) 0.1409(3) 0.3913(3) 0.0303(14) Uani 1 1 d . . . . .
C33 C 0.3310(5) 0.1654(5) 0.3302(3) 0.0170(15) Uani 1 1 d . . . . .
N1 N -0.1104(5) 0.7529(4) 0.8165(3) 0.0233(14) Uani 1 1 d . . . . .
N2 N -0.0686(5) 0.6589(4) 0.7516(3) 0.0251(15) Uani 1 1 d . . . . .
C13 C 0.4066(6) 0.1567(5) 0.5199(4) 0.0216(17) Uani 1 1 d . . . . .
N4 N 0.1950(5) 0.3369(4) 0.5626(3) 0.0283(16) Uani 1 1 d . . . . .
C30 C 0.5350(6) 0.1130(5) 0.3694(4) 0.0207(16) Uani 1 1 d . . . . .
C34 C 0.3995(6) 0.2185(5) 0.3664(3) 0.0197(16) Uani 1 1 d . . . . .
C28 C 0.9458(5) 0.2052(5) 0.5322(3) 0.0179(15) Uani 1 1 d . . . . .
C15 C 0.5923(6) 0.1350(5) 0.5655(4) 0.0238(18) Uani 1 1 d . . . . .
H15 H 0.577445 0.077803 0.568783 0.029 Uiso 1 1 calc R U . . .
C26 C 0.9616(6) 0.1981(4) 0.6014(3) 0.0172(15) Uani 1 1 d . . . . .
N3 N 0.1524(5) 0.4158(4) 0.6375(3) 0.0252(15) Uani 1 1 d . . . . .
C20 C 0.6631(6) 0.3888(4) 0.5354(3) 0.0182(15) Uani 1 1 d . . . . .
C35 C 0.5017(6) 0.1915(5) 0.3825(3) 0.0194(16) Uani 1 1 d . . . . .
H35 H 0.550927 0.228450 0.403532 0.023 Uiso 1 1 calc R U . . .
C16 C 0.6926(6) 0.1655(5) 0.5870(4) 0.0259(18) Uani 1 1 d . . . . .
H16 H 0.744792 0.129397 0.606351 0.031 Uiso 1 1 calc R U . . .
C36 C 0.3672(6) 0.3014(5) 0.3884(4) 0.0240(17) Uani 1 1 d . . . . .
C27 C 1.1295(6) 0.1190(5) 0.5981(4) 0.0203(16) Uani 1 1 d . . . . .
C19 C 0.5381(6) 0.2713(5) 0.5330(4) 0.0194(16) Uani 1 1 d . . . . .
H19 H 0.484490 0.307920 0.516019 0.023 Uiso 1 1 calc R U . . .
C25 C 1.0469(5) 0.1562(5) 0.6330(3) 0.0174(15) Uani 1 1 d . . . . .
C17 C 0.7149(6) 0.2477(4) 0.5800(3) 0.0179(15) Uani 1 1 d . . . . .
C44 C 0.1149(6) 0.1197(5) 0.3827(3) 0.0204(16) Uani 1 1 d . . . . .
C31 C 0.4620(6) 0.0599(5) 0.3376(4) 0.0265(18) Uani 1 1 d . . . . .
H31 H 0.481299 0.004330 0.330402 0.032 Uiso 1 1 calc R U . . .
C18 C 0.6396(6) 0.3018(4) 0.5512(3) 0.0167(15) Uani 1 1 d . . . . .
C14 C 0.5152(6) 0.1882(5) 0.5396(4) 0.0223(17) Uani 1 1 d . . . . .
C40 C -0.0075(6) 0.0529(5) 0.2233(4) 0.0245(17) Uani 1 1 d . . . . .
H40 H -0.064552 0.021081 0.204402 0.029 Uiso 1 1 calc R U . . .
C29 C 0.6463(6) 0.0871(5) 0.3873(3) 0.0207(16) Uani 1 1 d . . . . .
C43 C -0.0758(6) 0.0305(5) 0.3244(4) 0.0213(16) Uani 1 1 d . . . . .
C24 C 1.0521(6) 0.1481(5) 0.6959(4) 0.0232(17) Uani 1 1 d . . . . .
H24 H 1.108847 0.118124 0.717084 0.028 Uiso 1 1 calc R U . . .
C41 C 0.0039(5) 0.0636(5) 0.2865(3) 0.0177(15) Uani 1 1 d . . . . .
C42 C 0.0890(5) 0.1091(4) 0.3146(3) 0.0174(15) Uani 1 1 d . . . . .
C6 C 0.1508(6) 0.5307(5) 0.7087(4) 0.0276(18) Uani 1 1 d . . . . .
H6 H 0.225221 0.526715 0.717113 0.033 Uiso 1 1 calc R U . . .
C21 C 0.8874(5) 0.2329(5) 0.6341(3) 0.0187(15) Uani 1 1 d . . . . .
C5 C 0.0975(6) 0.5918(5) 0.7353(4) 0.0275(18) Uani 1 1 d . . . . .
H5 H 0.134979 0.630822 0.761617 0.033 Uiso 1 1 calc R U . . .
C7 C 0.0961(6) 0.4745(5) 0.6692(4) 0.0245(17) Uani 1 1 d . . . . .
C10 C 0.1244(6) 0.3888(5) 0.5798(4) 0.0295(19) Uani 1 1 d . . . . .
H10 H 0.062219 0.405011 0.554916 0.035 Uiso 1 1 calc R U . . .
C8 C -0.0129(6) 0.4786(5) 0.6586(4) 0.0280(18) Uani 1 1 d . . . . .
H8 H -0.050342 0.439085 0.632617 0.034 Uiso 1 1 calc R U . . .
C4 C -0.0115(6) 0.5965(5) 0.7239(3) 0.0215(16) Uani 1 1 d . . . . .
C32 C 0.3628(6) 0.0871(5) 0.3167(4) 0.0241(17) Uani 1 1 d . . . . .
H32 H 0.315721 0.051564 0.292639 0.029 Uiso 1 1 calc R U . . .
C37 C 0.1585(5) 0.1454(5) 0.2779(4) 0.0207(16) Uani 1 1 d . . . . .
C39 C 0.0634(7) 0.0881(5) 0.1879(4) 0.0309(19) Uani 1 1 d . . . . .
H39 H 0.055798 0.079578 0.144980 0.037 Uiso 1 1 calc R U . . .
C9 C -0.0668(7) 0.5393(5) 0.6853(4) 0.0272(18) Uani 1 1 d . . . . .
H9 H -0.141425 0.542375 0.677635 0.033 Uiso 1 1 calc R U . . .
C12 C 0.2726(7) 0.3318(6) 0.6108(4) 0.036(2) Uani 1 1 d . . . . .
H12 H 0.335099 0.299896 0.611368 0.043 Uiso 1 1 calc R U . . .
C1 C -0.1980(7) 0.7364(6) 0.7754(4) 0.037(2) Uani 1 1 d . . . . .
H1 H -0.265428 0.761105 0.775886 0.044 Uiso 1 1 calc R U . . .
C3 C -0.1731(7) 0.6808(6) 0.7351(4) 0.042(2) Uani 1 1 d . . . . .
H3 H -0.218254 0.659910 0.701367 0.050 Uiso 1 1 calc R U . . .
C38 C 0.1464(6) 0.1363(6) 0.2154(4) 0.0311(19) Uani 1 1 d . . . . .
H38 H 0.193896 0.162390 0.191190 0.037 Uiso 1 1 calc R U . . .
C23 C 0.9774(7) 0.1823(6) 0.7282(4) 0.032(2) Uani 1 1 d . . . . .
H23 H 0.983107 0.177122 0.771381 0.039 Uiso 1 1 calc R U . . .
C22 C 0.8936(6) 0.2245(6) 0.6974(4) 0.0299(19) Uani 1 1 d . . . . .
H22 H 0.840551 0.247661 0.719271 0.036 Uiso 1 1 calc R U . . .
C2 C -0.0364(7) 0.7054(5) 0.8011(4) 0.0248(17) Uani 1 1 d . . . . .
H2 H 0.032656 0.703493 0.822154 0.030 Uiso 1 1 calc R U . . .
C11 C 0.2468(7) 0.3790(6) 0.6573(4) 0.036(2) Uani 1 1 d . . . . .
H11 H 0.286253 0.385480 0.696196 0.043 Uiso 1 1 calc R U . . .

loop_
_atom_site_aniso_label
_atom_site_aniso_U_11
_atom_site_aniso_U_22
_atom_site_aniso_U_33
_atom_site_aniso_U_23
_atom_site_aniso_U_13
_atom_site_aniso_U_12
Cd2 0.0162(2) 0.0130(2) 0.0242(3) 0.0004(2) 0.00189(19) 0.00010(19)
Cd4 0.0183(2) 0.0162(2) 0.0201(3) 0.0016(2) 0.00140(19) -0.0010(2)
Cd1 0.0173(2) 0.0149(2) 0.0264(3) -0.0034(2) -0.00039(19) 0.0002(2)
Cd3 0.0175(3) 0.0140(3) 0.0337(3) 0.0012(2) 0.0052(2) 0.0014(2)
O2 0.021(3) 0.018(3) 0.023(3) -0.003(2) 0.005(2) -0.001(2)
O13 0.024(3) 0.025(3) 0.019(3) -0.005(2) -0.002(2) -0.004(2)
O3 0.021(3) 0.013(3) 0.021(3) -0.003(2) 0.001(2) 0.000(2)
O16 0.026(3) 0.011(3) 0.037(3) 0.000(2) 0.009(2) -0.002(2)
O19 0.015(3) 0.031(3) 0.042(4) 0.000(3) -0.001(2) -0.001(2)
O5 0.014(3) 0.022(3) 0.027(3) -0.003(2) -0.003(2) -0.001(2)
O17 0.024(3) 0.015(3) 0.044(4) 0.003(3) 0.001(3) 0.000(2)
O15 0.012(2) 0.017(3) 0.033(3) -0.002(2) 0.000(2) -0.001(2)
O18 0.022(3) 0.022(3) 0.048(4) 0.005(3) -0.001(3) -0.009(2)
O7 0.020(3) 0.017(3) 0.045(4) -0.007(3) 0.003(2) 0.000(2)
O14 0.018(3) 0.025(3) 0.031(3) 0.006(2) 0.003(2) 0.001(2)
O4 0.021(3) 0.023(3) 0.020(3) 0.002(2) -0.002(2) 0.005(2)
O22 0.040(3) 0.036(3) 0.033(4) -0.005(3) -0.004(3) 0.018(3)
O11 0.024(3) 0.023(3) 0.022(3) 0.002(2) 0.008(2) 0.004(2)
O10 0.029(3) 0.023(3) 0.042(4) -0.002(3) -0.001(3) -0.003(3)
O1 0.022(3) 0.035(3) 0.033(3) -0.004(3) 0.000(2) -0.011(3)
O21 0.030(3) 0.030(4) 0.055(4) -0.004(3) 0.002(3) 0.001(3)
O6 0.019(3) 0.017(3) 0.042(4) 0.003(2) 0.008(2) 0.001(2)
O9 0.018(3) 0.017(3) 0.056(4) 0.008(3) 0.006(3) 0.004(2)
O20 0.025(3) 0.020(3) 0.055(4) 0.012(3) 0.006(3) -0.001(2)
O12 0.024(3) 0.031(3) 0.032(3) -0.001(3) -0.002(2) 0.013(3)
O8 0.018(3) 0.018(3) 0.054(4) -0.002(3) -0.003(3) -0.001(2)
C33 0.011(3) 0.021(4) 0.019(4) 0.002(3) 0.001(3) -0.002(3)
N1 0.024(4) 0.021(3) 0.024(4) -0.006(3) 0.000(3) -0.003(3)
N2 0.022(3) 0.025(4) 0.028(4) -0.005(3) -0.001(3) 0.000(3)
C13 0.019(4) 0.018(4) 0.028(4) 0.002(3) 0.004(3) -0.001(3)
N4 0.028(4) 0.026(4) 0.029(4) -0.010(3) -0.003(3) 0.003(3)
C30 0.016(4) 0.019(4) 0.028(4) 0.000(3) 0.006(3) -0.002(3)
C34 0.020(4) 0.018(4) 0.022(4) 0.001(3) 0.005(3) 0.002(3)
C28 0.009(3) 0.020(4) 0.024(4) -0.001(3) 0.000(3) 0.003(3)
C15 0.017(4) 0.017(4) 0.037(5) 0.007(3) 0.002(3) 0.001(3)
C26 0.018(4) 0.013(4) 0.020(4) -0.005(3) -0.001(3) -0.006(3)
N3 0.025(3) 0.023(4) 0.026(4) -0.005(3) -0.004(3) 0.003(3)
C20 0.020(4) 0.014(4) 0.020(4) -0.003(3) -0.001(3) -0.004(3)
C35 0.014(4) 0.020(4) 0.024(4) 0.000(3) 0.004(3) -0.003(3)
C16 0.018(4) 0.022(4) 0.036(5) 0.007(4) -0.002(3) 0.002(3)
C36 0.017(4) 0.028(4) 0.026(4) 0.000(3) -0.001(3) 0.005(3)
C27 0.012(3) 0.023(4) 0.026(4) -0.005(3) 0.001(3) -0.001(3)
C19 0.017(4) 0.016(4) 0.025(4) 0.005(3) 0.004(3) 0.004(3)
C25 0.012(3) 0.019(4) 0.020(4) -0.002(3) -0.001(3) 0.000(3)
C17 0.016(4) 0.017(4) 0.020(4) -0.002(3) 0.000(3) -0.004(3)
C44 0.020(4) 0.018(4) 0.023(4) -0.004(3) 0.004(3) -0.005(3)
C31 0.022(4) 0.019(4) 0.040(5) -0.005(4) 0.006(4) 0.005(3)
C18 0.018(4) 0.012(3) 0.021(4) -0.003(3) 0.004(3) 0.001(3)
C14 0.017(4) 0.019(4) 0.031(4) 0.000(3) 0.001(3) -0.005(3)
C40 0.026(4) 0.025(4) 0.022(4) -0.006(3) -0.002(3) -0.005(3)
C29 0.020(4) 0.021(4) 0.021(4) 0.002(3) 0.003(3) 0.007(3)
C43 0.019(4) 0.017(4) 0.027(4) 0.001(3) 0.000(3) -0.001(3)
C24 0.019(4) 0.028(4) 0.023(4) -0.003(3) 0.001(3) 0.008(3)
C41 0.015(4) 0.020(4) 0.018(4) -0.003(3) 0.001(3) 0.000(3)
C42 0.019(3) 0.014(4) 0.020(4) 0.002(3) 0.003(3) -0.004(3)
C6 0.022(4) 0.034(5) 0.026(4) -0.006(4) -0.004(3) 0.006(3)
C21 0.013(3) 0.019(4) 0.024(4) 0.003(3) 0.000(3) 0.002(3)
C5 0.027(4) 0.028(5) 0.025(4) -0.010(4) -0.006(3) -0.001(3)
C7 0.025(4) 0.022(4) 0.027(4) -0.005(3) 0.000(3) 0.004(3)
C10 0.029(4) 0.030(5) 0.028(5) -0.009(4) -0.007(4) 0.004(4)
C8 0.028(4) 0.026(4) 0.030(5) -0.004(4) 0.000(3) 0.001(3)
C4 0.023(4) 0.022(4) 0.019(4) -0.001(3) 0.001(3) -0.002(3)
C32 0.020(4) 0.020(4) 0.031(5) -0.010(3) -0.002(3) -0.002(3)
C37 0.009(3) 0.024(4) 0.029(4) 0.002(3) 0.003(3) -0.002(3)
C39 0.029(4) 0.035(5) 0.028(5) 0.000(4) 0.002(4) -0.011(4)
C9 0.021(4) 0.029(5) 0.030(5) -0.006(4) 0.000(3) -0.002(3)
C12 0.021(4) 0.040(5) 0.044(6) -0.016(4) -0.012(4) 0.009(4)
C1 0.025(4) 0.045(6) 0.038(5) -0.014(4) -0.006(4) 0.012(4)
C3 0.028(5) 0.054(6) 0.040(6) -0.019(5) -0.010(4) 0.006(4)
C38 0.024(4) 0.041(5) 0.028(5) 0.000(4) 0.003(3) -0.011(4)
C23 0.033(5) 0.043(5) 0.020(4) -0.004(4) 0.001(4) 0.010(4)
C22 0.025(4) 0.044(5) 0.021(4) -0.006(4) 0.004(3) 0.009(4)
C2 0.027(4) 0.027(4) 0.021(4) -0.004(3) 0.005(3) -0.002(3)
C11 0.028(5) 0.040(5) 0.035(5) -0.011(4) -0.010(4) 0.016(4)

loop_
_atom_type_symbol
_atom_type_description
_atom_type_scat_dispersion_real
_atom_type_scat_dispersion_imag
_atom_type_scat_source
C C 0.0137 0.0067 'International Tables Vol C Tables 4.2.6.8 and 6.1.1.4'
H H 0.0000 0.0000 'International Tables Vol C Tables 4.2.6.8 and 6.1.1.4'
Cd Cd 0.1061 3.6794 'International Tables Vol C Tables 4.2.6.8 and 6.1.1.4'
N N 0.0241 0.0134 'International Tables Vol C Tables 4.2.6.8 and 6.1.1.4'
O O 0.0389 0.0241 'International Tables Vol C Tables 4.2.6.8 and 6.1.1.4'

loop_
_geom_angle_atom_site_label_1
_geom_angle_atom_site_label_2
_geom_angle_atom_site_label_3
_geom_angle
_geom_angle_site_symmetry_1
_geom_angle_site_symmetry_3
_geom_angle_publ_flag
O16 Cd2 O17 54.81(18) 3_445 3_445 ?
O16 Cd2 O4 109.9(2) 3_445 . ?
O16 Cd2 O12 92.88(19) 3_445 1_455 ?
O16 Cd2 C20 27.4(2) 3_445 3_445 ?
O16 Cd2 C27 112.8(2) 3_445 1_455 ?
O17 Cd2 O12 76.74(19) 3_445 1_455 ?
O17 Cd2 C20 27.43(19) 3_445 3_445 ?
O17 Cd2 C27 77.1(2) 3_445 1_455 ?
O18 Cd2 O16 96.7(2) . 3_445 ?
O18 Cd2 O17 149.2(2) . 3_445 ?
O18 Cd2 O4 106.0(2) . . ?
O18 Cd2 O11 113.4(2) . 1_455 ?
O18 Cd2 O12 95.5(2) . 1_455 ?
O18 Cd2 C20 123.0(2) . 3_445 ?
O18 Cd2 C27 109.0(2) . 1_455 ?
O4 Cd2 O17 95.75(19) . 3_445 ?
O4 Cd2 O12 146.07(17) . 1_455 ?
O4 Cd2 C20 105.5(2) . 3_445 ?
O4 Cd2 C27 119.7(2) . 1_455 ?
O11 Cd2 O16 135.1(2) 1_455 3_445 ?
O11 Cd2 O17 86.08(19) 1_455 3_445 ?
O11 Cd2 O4 93.58(19) 1_455 . ?
O11 Cd2 O12 53.31(18) 1_455 1_455 ?
O11 Cd2 C20 110.6(2) 1_455 3_445 ?
O11 Cd2 C27 27.2(2) 1_455 1_455 ?
O12 Cd2 C20 83.1(2) 1_455 3_445 ?
O12 Cd2 C27 26.46(19) 1_455 1_455 ?
C20 Cd2 C27 94.4(2) 3_445 1_455 ?
O2 Cd4 O3 71.18(16) 1_655 1_655 ?
O2 Cd4 O14 121.34(17) 1_655 . ?
O2 Cd4 C28 106.1(2) 1_655 . ?
O13 Cd4 O2 88.39(19) . 1_655 ?
O13 Cd4 O3 94.72(17) . 1_655 ?
O13 Cd4 O14 53.58(17) . . ?
O13 Cd4 O22 97.6(2) . . ?
O13 Cd4 O8 88.4(2) . . ?
O13 Cd4 C28 27.2(2) . . ?
O3 Cd4 O14 70.05(16) 1_655 . ?
O3 Cd4 C28 81.29(18) 1_655 . ?
O14 Cd4 C28 26.33(19) . . ?
O22 Cd4 O2 171.53(19) . 1_655 ?
O22 Cd4 O3 114.0(2) . 1_655 ?
O22 Cd4 O14 67.13(18) . . ?
O22 Cd4 C28 81.6(2) . . ?
O8 Cd4 O2 83.27(18) . 1_655 ?
O8 Cd4 O3 154.14(18) . 1_655 ?
O8 Cd4 O14 129.85(19) . . ?
O8 Cd4 O22 90.9(2) . . ?
O8 Cd4 C28 110.6(2) . . ?
N1 Cd4 O2 95.7(2) 2_664 1_655 ?
N1 Cd4 O13 173.9(2) 2_664 . ?
N1 Cd4 O3 82.4(2) 2_664 1_655 ?
N1 Cd4 O14 120.4(2) 2_664 . ?
N1 Cd4 O22 78.8(2) 2_664 . ?
N1 Cd4 O8 96.5(2) 2_664 . ?
N1 Cd4 C28 146.7(2) 2_664 . ?
O3 Cd1 O19 108.87(19) . . ?
O3 Cd1 O14 77.46(18) . 1_455 ?
O3 Cd1 O11 80.21(18) . 1_455 ?
O3 Cd1 O6 87.30(18) . . ?
O3 Cd1 O20 83.7(2) . . ?
O3 Cd1 N4 159.0(2) . . ?
O19 Cd1 O14 144.80(19) . 1_455 ?
O19 Cd1 O11 79.45(19) . 1_455 ?
O19 Cd1 O6 76.04(19) . . ?
O19 Cd1 O20 147.4(2) . . ?
O11 Cd1 O14 67.32(16) 1_455 1_455 ?
O6 Cd1 O14 139.10(17) . 1_455 ?
O6 Cd1 O11 147.13(16) . 1_455 ?
O20 Cd1 O14 66.25(18) . 1_455 ?
O20 Cd1 O11 133.08(18) . 1_455 ?
O20 Cd1 O6 74.57(19) . . ?
N4 Cd1 O19 87.5(2) . . ?
N4 Cd1 O14 81.6(2) . 1_455 ?
N4 Cd1 O11 90.3(2) . 1_455 ?
N4 Cd1 O6 110.0(2) . . ?
N4 Cd1 O20 89.4(2) . . ?
O2 Cd3 O7 89.92(19) 1_655 3_545 ?
O2 Cd3 O1 54.64(18) 1_655 1_655 ?
O2 Cd3 O6 140.67(18) 1_655 3_545 ?
O2 Cd3 C36 114.8(2) 1_655 3_545 ?
O2 Cd3 C43 27.9(2) 1_655 1_655 ?
O7 Cd3 O1 76.6(2) 3_545 1_655 ?
O7 Cd3 O6 55.75(18) 3_545 3_545 ?
O7 Cd3 C36 28.0(2) 3_545 3_545 ?
O7 Cd3 C43 79.9(2) 3_545 1_655 ?
O10 Cd3 O2 91.8(2) . 1_655 ?
O10 Cd3 O7 95.1(2) . 3_545 ?
O10 Cd3 O1 144.79(19) . 1_655 ?
O10 Cd3 O6 108.3(2) . 3_545 ?
O10 Cd3 C36 105.7(2) . 3_545 ?
O10 Cd3 C43 118.4(2) . 1_655 ?
O1 Cd3 C36 82.9(2) 1_655 3_545 ?
O1 Cd3 C43 26.9(2) 1_655 1_655 ?
O6 Cd3 O1 95.22(19) 3_545 1_655 ?
O6 Cd3 C36 28.0(2) 3_545 3_545 ?
O6 Cd3 C43 117.3(2) 3_545 1_655 ?
O9 Cd3 O2 108.17(19) . 1_655 ?
O9 Cd3 O7 150.7(2) . 3_545 ?
O9 Cd3 O10 106.8(2) . . ?
O9 Cd3 O1 94.9(2) . 1_655 ?
O9 Cd3 O6 98.10(19) . 3_545 ?
O9 Cd3 C36 124.2(2) . 3_545 ?
O9 Cd3 C43 105.3(2) . 1_655 ?
C36 Cd3 C43 97.3(2) 3_545 1_655 ?
Cd3 O2 Cd4 111.2(2) 1_455 1_455 ?
C43 O2 Cd4 122.2(5) . 1_455 ?
C43 O2 Cd3 96.1(4) . 1_455 ?
C28 O13 Cd4 99.7(5) . . ?
Cd1 O3 Cd4 111.69(19) . 1_455 ?
C44 O3 Cd4 113.3(4) . 1_455 ?
C44 O3 Cd1 128.6(5) . . ?
C20 O16 Cd2 98.3(4) . 3 ?
C13 O19 Cd1 161.5(5) . . ?
C33 O5 C37 118.4(6) . . ?
C20 O17 Cd2 85.5(4) . 3 ?
C17 O15 C21 119.8(6) . . ?
C13 O18 Cd2 112.5(5) . . ?
C36 O7 Cd3 92.8(4) . 3_455 ?
Cd1 O14 Cd4 99.66(19) 1_655 . ?
C28 O14 Cd4 82.9(4) . . ?
C28 O14 Cd1 119.6(4) . 1_655 ?
C44 O4 Cd2 131.8(5) . . ?
Cd4 O22 H22A 109.9 . . ?
Cd4 O22 H22B 109.8 . . ?
H22A O22 H22B 104.0 . . ?
Cd2 O11 Cd1 101.19(19) 1_655 1_655 ?
C27 O11 Cd2 100.6(4) . 1_655 ?
C27 O11 Cd1 136.7(5) . 1_655 ?
Cd3 O10 H10A 109.7 . . ?
Cd3 O10 H10B 109.8 . . ?
H10A O10 H10B 104.2 . . ?
C43 O1 Cd3 84.9(5) . 1_455 ?
H21A O21 H21B 109.5 . . ?
Cd3 O6 Cd1 114.3(2) 3_455 . ?
C36 O6 Cd1 130.5(5) . . ?
C36 O6 Cd3 89.9(5) . 3_455 ?
C29 O9 Cd3 120.8(5) . . ?
Cd1 O20 H20A 126.7 . . ?
Cd1 O20 H20B 125.4 . . ?
H20A O20 H20B 104.5 . . ?
C27 O12 Cd2 81.8(5) . 1_655 ?
C29 O8 Cd4 155.8(5) . . ?
O5 C33 C34 116.3(6) . . ?
C32 C33 O5 123.2(7) . . ?
C32 C33 C34 120.4(7) . . ?
C1 N1 Cd4 124.7(5) . 2_465 ?
C2 N1 Cd4 125.1(6) . 2_465 ?
C2 N1 C1 106.0(7) . . ?
C3 N2 C4 126.3(7) . . ?
C2 N2 C4 128.2(6) . . ?
C2 N2 C3 105.4(7) . . ?
O19 C13 O18 123.8(7) . . ?
O19 C13 C14 119.6(7) . . ?
O18 C13 C14 116.7(7) . . ?
C10 N4 Cd1 123.1(5) . . ?
C10 N4 C12 105.9(7) . . ?
C12 N4 Cd1 130.1(6) . . ?
C35 C30 C31 117.9(7) . . ?
C35 C30 C29 120.7(7) . . ?
C31 C30 C29 121.5(7) . . ?
C33 C34 C36 123.5(6) . . ?
C35 C34 C33 117.4(7) . . ?
C35 C34 C36 119.1(7) . . ?
O13 C28 Cd4 53.1(4) . . ?
O13 C28 C26 114.8(6) . . ?
O14 C28 Cd4 70.8(4) . . ?
O14 C28 O13 123.9(7) . . ?
O14 C28 C26 121.3(7) . . ?
C26 C28 Cd4 167.5(5) . . ?
C16 C15 H15 119.9 . . ?
C14 C15 H15 119.9 . . ?
C14 C15 C16 120.1(7) . . ?
C25 C26 C28 122.9(6) . . ?
C21 C26 C28 118.2(6) . . ?
C21 C26 C25 118.8(7) . . ?
C10 N3 C7 125.6(7) . . ?
C10 N3 C11 106.7(7) . . ?
C11 N3 C7 127.6(7) . . ?
O16 C20 Cd2 54.2(4) . 3 ?
O16 C20 C18 119.4(6) . . ?
O17 C20 Cd2 67.1(4) . 3 ?
O17 C20 O16 121.2(7) . . ?
O17 C20 C18 119.4(6) . . ?
C18 C20 Cd2 173.5(5) . 3 ?
C30 C35 C34 122.8(7) . . ?
C30 C35 H35 118.6 . . ?
C34 C35 H35 118.6 . . ?
C15 C16 H16 120.2 . . ?
C17 C16 C15 119.6(7) . . ?
C17 C16 H16 120.2 . . ?
O7 C36 Cd3 59.2(4) . 3_455 ?
O7 C36 O6 120.6(7) . . ?
O7 C36 C34 116.7(6) . . ?
O6 C36 Cd3 62.1(4) . 3_455 ?
O6 C36 C34 122.7(7) . . ?
C34 C36 Cd3 171.1(6) . 3_455 ?
O11 C27 Cd2 52.1(4) . 1_655 ?
O11 C27 C25 116.4(6) . . ?
O12 C27 Cd2 71.7(4) . 1_655 ?
O12 C27 O11 122.5(7) . . ?
O12 C27 C25 121.1(7) . . ?
C25 C27 Cd2 162.9(5) . 1_655 ?
C18 C19 H19 119.7 . . ?
C14 C19 H19 119.7 . . ?
C14 C19 C18 120.7(7) . . ?
C26 C25 C27 119.5(7) . . ?
C24 C25 C26 119.4(7) . . ?
C24 C25 C27 121.1(6) . . ?
O15 C17 C18 116.4(6) . . ?
C16 C17 O15 122.4(7) . . ?
C16 C17 C18 121.1(7) . . ?
O3 C44 O4 126.7(7) . . ?
O3 C44 C42 117.7(7) . . ?
O4 C44 C42 115.5(6) . . ?
C30 C31 H31 119.7 . . ?
C32 C31 C30 120.6(7) . . ?
C32 C31 H31 119.7 . . ?
C19 C18 C20 118.1(6) . . ?
C19 C18 C17 118.4(6) . . ?
C17 C18 C20 123.4(6) . . ?
C15 C14 C13 120.2(7) . . ?
C15 C14 C19 119.8(7) . . ?
C19 C14 C13 120.0(7) . . ?
C41 C40 H40 119.7 . . ?
C39 C40 H40 119.7 . . ?
C39 C40 C41 120.7(7) . . ?
O9 C29 C30 116.0(7) . . ?
O8 C29 O9 125.9(7) . . ?
O8 C29 C30 118.1(7) . . ?
O2 C43 Cd3 55.9(4) . 1_455 ?
O2 C43 C41 116.6(6) . . ?
O1 C43 Cd3 68.1(4) . 1_455 ?
O1 C43 O2 123.3(7) . . ?
O1 C43 C41 120.1(7) . . ?
C41 C43 Cd3 166.5(5) . 1_455 ?
C25 C24 H24 119.3 . . ?
C23 C24 C25 121.5(7) . . ?
C23 C24 H24 119.3 . . ?
C40 C41 C43 121.0(7) . . ?
C40 C41 C42 119.8(7) . . ?
C42 C41 C43 119.2(6) . . ?
C41 C42 C44 125.0(6) . . ?
C37 C42 C44 116.5(6) . . ?
C37 C42 C41 118.5(7) . . ?
C5 C6 H6 120.0 . . ?
C5 C6 C7 120.0(7) . . ?
C7 C6 H6 120.0 . . ?
C26 C21 O15 118.6(6) . . ?
C26 C21 C22 121.3(7) . . ?
C22 C21 O15 119.9(7) . . ?
C6 C5 H5 120.0 . . ?
C6 C5 C4 119.9(7) . . ?
C4 C5 H5 120.0 . . ?
C6 C7 N3 119.8(7) . . ?
C8 C7 N3 120.1(7) . . ?
C8 C7 C6 119.9(7) . . ?
N4 C10 N3 111.0(7) . . ?
N4 C10 H10 124.5 . . ?
N3 C10 H10 124.5 . . ?
C7 C8 H8 119.9 . . ?
C9 C8 C7 120.3(8) . . ?
C9 C8 H8 119.9 . . ?
C5 C4 N2 120.9(7) . . ?
C5 C4 C9 120.2(7) . . ?
C9 C4 N2 119.0(7) . . ?
C33 C32 H32 119.7 . . ?
C31 C32 C33 120.6(7) . . ?
C31 C32 H32 119.7 . . ?
C42 C37 O5 117.3(7) . . ?
C38 C37 O5 120.6(7) . . ?
C38 C37 C42 121.8(7) . . ?
C40 C39 H39 120.0 . . ?
C40 C39 C38 119.9(8) . . ?
C38 C39 H39 120.0 . . ?
C8 C9 C4 119.6(8) . . ?
C8 C9 H9 120.2 . . ?
C4 C9 H9 120.2 . . ?
N4 C12 H12 125.1 . . ?
C11 C12 N4 109.7(8) . . ?
C11 C12 H12 125.1 . . ?
N1 C1 H1 125.3 . . ?
C3 C1 N1 109.3(8) . . ?
C3 C1 H1 125.3 . . ?
N2 C3 H3 126.5 . . ?
C1 C3 N2 107.1(8) . . ?
C1 C3 H3 126.5 . . ?
C37 C38 C39 119.2(8) . . ?
C37 C38 H38 120.4 . . ?
C39 C38 H38 120.4 . . ?
C24 C23 H23 120.2 . . ?
C24 C23 C22 119.5(8) . . ?
C22 C23 H23 120.2 . . ?
C21 C22 H22 120.3 . . ?
C23 C22 C21 119.4(7) . . ?
C23 C22 H22 120.3 . . ?
N1 C2 N2 112.2(7) . . ?
N1 C2 H2 123.9 . . ?
N2 C2 H2 123.9 . . ?
N3 C11 H11 126.7 . . ?
C12 C11 N3 106.6(7) . . ?
C12 C11 H11 126.7 . . ?

loop_
_geom_bond_atom_site_label_1
_geom_bond_atom_site_label_2
_geom_bond_distance
_geom_bond_site_symmetry_2
_geom_bond_publ_flag
Cd2 O16 2.229(5) 3_445 ?
Cd2 O17 2.511(5) 3_445 ?
Cd2 O18 2.168(5) . ?
Cd2 O4 2.262(5) . ?
Cd2 O11 2.209(5) 1_455 ?
Cd2 O12 2.639(6) 1_455 ?
Cd2 C20 2.717(7) 3_445 ?
Cd2 C27 2.750(7) 1_455 ?
Cd4 O2 2.409(5) 1_655 ?
Cd4 O13 2.230(5) . ?
Cd4 O3 2.562(5) 1_655 ?
Cd4 O14 2.618(6) . ?
Cd4 O22 2.369(6) . ?
Cd4 O8 2.305(5) . ?
Cd4 N1 2.228(6) 2_664 ?
Cd4 C28 2.751(8) . ?
Cd1 O3 2.193(5) . ?
Cd1 O19 2.309(5) . ?
Cd1 O14 2.539(5) 1_455 ?
Cd1 O11 2.530(5) 1_455 ?
Cd1 O6 2.498(5) . ?
Cd1 O20 2.400(5) . ?
Cd1 N4 2.210(7) . ?
Cd3 O2 2.265(5) 1_655 ?
Cd3 O7 2.316(5) 3_545 ?
Cd3 O10 2.266(6) . ?
Cd3 O1 2.533(6) 1_655 ?
Cd3 O6 2.380(5) 3_545 ?
Cd3 O9 2.170(5) . ?
Cd3 C36 2.692(8) 3_545 ?
Cd3 C43 2.719(8) 1_655 ?
O2 C43 1.281(9) . ?
O13 C28 1.278(9) . ?
O3 C44 1.263(9) . ?
O16 C20 1.265(9) . ?
O19 C13 1.243(9) . ?
O5 C33 1.383(9) . ?
O5 C37 1.401(9) . ?
O17 C20 1.255(9) . ?
O15 C17 1.379(8) . ?
O15 C21 1.391(9) . ?
O18 C13 1.274(9) . ?
O7 C36 1.263(9) . ?
O14 C28 1.230(9) . ?
O4 C44 1.263(9) . ?
O22 H22A 0.8797 . ?
O22 H22B 0.8794 . ?
O11 C27 1.280(9) . ?
O10 H10A 0.8754 . ?
O10 H10B 0.8759 . ?
O1 C43 1.236(9) . ?
O21 H21A 0.8701 . ?
O21 H21B 0.8697 . ?
O6 C36 1.265(9) . ?
O9 C29 1.275(9) . ?
O20 H20A 0.8699 . ?
O20 H20B 0.8701 . ?
O12 C27 1.238(9) . ?
O8 C29 1.236(9) . ?
C33 C34 1.409(10) . ?
C33 C32 1.374(11) . ?
N1 C1 1.385(11) . ?
N1 C2 1.292(10) . ?
N2 C4 1.421(10) . ?
N2 C3 1.391(11) . ?
N2 C2 1.350(10) . ?
C13 C14 1.495(10) . ?
N4 C10 1.318(10) . ?
N4 C12 1.371(10) . ?
C30 C35 1.380(10) . ?
C30 C31 1.398(11) . ?
C30 C29 1.492(10) . ?
C34 C35 1.384(10) . ?
C34 C36 1.500(11) . ?
C28 C26 1.519(10) . ?
C15 H15 0.9500 . ?
C15 C16 1.405(11) . ?
C15 C14 1.382(11) . ?
C26 C25 1.400(10) . ?
C26 C21 1.372(10) . ?
N3 C7 1.421(10) . ?
N3 C10 1.355(10) . ?
N3 C11 1.371(10) . ?
C20 C18 1.489(10) . ?
C35 H35 0.9500 . ?
C16 H16 0.9500 . ?
C16 C17 1.373(10) . ?
C27 C25 1.500(10) . ?
C19 H19 0.9500 . ?
C19 C18 1.403(10) . ?
C19 C14 1.388(10) . ?
C25 C24 1.384(11) . ?
C17 C18 1.400(10) . ?
C44 C42 1.509(10) . ?
C31 H31 0.9500 . ?
C31 C32 1.372(11) . ?
C40 H40 0.9500 . ?
C40 C41 1.392(10) . ?
C40 C39 1.382(11) . ?
C43 C41 1.488(10) . ?
C24 H24 0.9500 . ?
C24 C23 1.370(11) . ?
C41 C42 1.399(10) . ?
C42 C37 1.395(10) . ?
C6 H6 0.9500 . ?
C6 C5 1.369(11) . ?
C6 C7 1.391(11) . ?
C21 C22 1.395(11) . ?
C5 H5 0.9500 . ?
C5 C4 1.388(11) . ?
C7 C8 1.387(12) . ?
C10 H10 0.9500 . ?
C8 H8 0.9500 . ?
C8 C9 1.370(11) . ?
C4 C9 1.395(11) . ?
C32 H32 0.9500 . ?
C37 C38 1.375(11) . ?
C39 H39 0.9500 . ?
C39 C38 1.397(11) . ?
C9 H9 0.9500 . ?
C12 H12 0.9500 . ?
C12 C11 1.347(12) . ?
C1 H1 0.9500 . ?
C1 C3 1.327(13) . ?
C3 H3 0.9500 . ?
C38 H38 0.9500 . ?
C23 H23 0.9500 . ?
C23 C22 1.381(12) . ?
C22 H22 0.9500 . ?
C2 H2 0.9500 . ?
C11 H11 0.9500 . ?

loop_
_geom_torsion_atom_site_label_1
_geom_torsion_atom_site_label_2
_geom_torsion_atom_site_label_3
_geom_torsion_atom_site_label_4
_geom_torsion
_geom_torsion_site_symmetry_1
_geom_torsion_site_symmetry_2
_geom_torsion_site_symmetry_3
_geom_torsion_site_symmetry_4
_geom_torsion_publ_flag
Cd2 O16 C20 O17 4.9(8) 3 . . . ?
Cd2 O16 C20 C18 -178.4(6) 3 . . . ?
Cd2 O17 C20 O16 -4.3(7) 3 . . . ?
Cd2 O17 C20 C18 179.0(6) 3 . . . ?
Cd2 O18 C13 O19 -12.5(10) . . . . ?
Cd2 O18 C13 C14 167.9(5) . . . . ?
Cd2 O4 C44 O3 7.8(11) . . . . ?
Cd2 O4 C44 C42 -177.2(4) . . . . ?
Cd2 O11 C27 O12 14.8(8) 1_655 . . . ?
Cd2 O11 C27 C25 -165.0(5) 1_655 . . . ?
Cd2 O12 C27 O11 -12.3(7) 1_655 . . . ?
Cd2 O12 C27 C25 167.5(7) 1_655 . . . ?
Cd2 C27 C25 C26 -35(2) 1_655 . . . ?
Cd2 C27 C25 C24 143.4(16) 1_655 . . . ?
Cd4 O2 C43 Cd3 -119.9(4) 1_455 . . 1_455 ?
Cd4 O2 C43 O1 -109.0(8) 1_455 . . . ?
Cd4 O2 C43 C41 73.2(7) 1_455 . . . ?
Cd4 O13 C28 O14 0.8(8) . . . . ?
Cd4 O13 C28 C26 176.8(5) . . . . ?
Cd4 O3 C44 O4 -114.3(7) 1_455 . . . ?
Cd4 O3 C44 C42 70.8(7) 1_455 . . . ?
Cd4 O14 C28 O13 -0.7(7) . . . . ?
Cd4 O14 C28 C26 -176.4(6) . . . . ?
Cd4 O8 C29 O9 1(2) . . . . ?
Cd4 O8 C29 C30 -179.3(10) . . . . ?
Cd4 N1 C1 C3 -159.6(7) 2_465 . . . ?
Cd4 N1 C2 N2 158.6(5) 2_465 . . . ?
Cd4 C28 C26 C25 103(2) . . . . ?
Cd4 C28 C26 C21 -75(2) . . . . ?
Cd1 O3 C44 O4 34.9(11) . . . . ?
Cd1 O3 C44 C42 -139.9(5) . . . . ?
Cd1 O19 C13 O18 14(2) . . . . ?
Cd1 O19 C13 C14 -166.8(14) . . . . ?
Cd1 O14 C28 Cd4 -97.1(4) 1_655 . . . ?
Cd1 O14 C28 O13 -97.8(7) 1_655 . . . ?
Cd1 O14 C28 C26 86.5(7) 1_655 . . . ?
Cd1 O11 C27 Cd2 -119.1(6) 1_655 . . 1_655 ?
Cd1 O11 C27 O12 -104.3(8) 1_655 . . . ?
Cd1 O11 C27 C25 75.9(8) 1_655 . . . ?
Cd1 O6 C36 Cd3 -122.6(6) . . . 3_455 ?
Cd1 O6 C36 O7 -112.6(8) . . . . ?
Cd1 O6 C36 C34 66.1(10) . . . . ?
Cd1 N4 C10 N3 169.0(5) . . . . ?
Cd1 N4 C12 C11 -167.8(7) . . . . ?
Cd3 O2 C43 O1 10.9(8) 1_455 . . . ?
Cd3 O2 C43 C41 -167.0(6) 1_455 . . . ?
Cd3 O7 C36 O6 -10.3(8) 3_455 . . . ?
Cd3 O7 C36 C34 171.0(6) 3_455 . . . ?
Cd3 O1 C43 O2 -9.7(7) 1_455 . . . ?
Cd3 O1 C43 C41 168.1(7) 1_455 . . . ?
Cd3 O6 C36 O7 10.0(8) 3_455 . . . ?
Cd3 O6 C36 C34 -171.3(7) 3_455 . . . ?
Cd3 O9 C29 O8 -9.0(11) . . . . ?
Cd3 O9 C29 C30 171.4(5) . . . . ?
Cd3 C43 C41 C40 138(2) 1_455 . . . ?
Cd3 C43 C41 C42 -45(3) 1_455 . . . ?
O2 C43 C41 C40 -169.2(7) . . . . ?
O2 C43 C41 C42 8.1(10) . . . . ?
O13 C28 C26 C25 91.4(8) . . . . ?
O13 C28 C26 C21 -87.1(8) . . . . ?
O3 C44 C42 C41 -98.0(9) . . . . ?
O3 C44 C42 C37 84.5(9) . . . . ?
O16 C20 C18 C19 -150.0(7) . . . . ?
O16 C20 C18 C17 26.2(11) . . . . ?
O19 C13 C14 C15 170.2(8) . . . . ?
O19 C13 C14 C19 -8.4(12) . . . . ?
O5 C33 C34 C35 -169.8(7) . . . . ?
O5 C33 C34 C36 10.7(11) . . . . ?
O5 C33 C32 C31 174.6(7) . . . . ?
O5 C37 C38 C39 -174.7(7) . . . . ?
O17 C20 C18 C19 26.7(10) . . . . ?
O17 C20 C18 C17 -157.1(7) . . . . ?
O15 C17 C18 C20 11.1(11) . . . . ?
O15 C17 C18 C19 -172.7(6) . . . . ?
O15 C21 C22 C23 -173.4(7) . . . . ?
O18 C13 C14 C15 -10.2(11) . . . . ?
O18 C13 C14 C19 171.2(7) . . . . ?
O14 C28 C26 C25 -92.5(9) . . . . ?
O14 C28 C26 C21 89.1(9) . . . . ?
O4 C44 C42 C41 86.6(9) . . . . ?
O4 C44 C42 C37 -91.0(8) . . . . ?
O11 C27 C25 C26 9.1(10) . . . . ?
O11 C27 C25 C24 -172.4(7) . . . . ?
O1 C43 C41 C40 12.9(11) . . . . ?
O1 C43 C41 C42 -169.8(7) . . . . ?
O12 C27 C25 C26 -170.6(7) . . . . ?
O12 C27 C25 C24 7.8(11) . . . . ?
C33 O5 C37 C42 89.2(8) . . . . ?
C33 O5 C37 C38 -96.9(9) . . . . ?
C33 C34 C35 C30 -6.1(11) . . . . ?
C33 C34 C36 O7 -151.1(8) . . . . ?
C33 C34 C36 O6 30.1(12) . . . . ?
N1 C1 C3 N2 1.9(12) . . . . ?
N2 C4 C9 C8 -179.6(7) . . . . ?
N4 C12 C11 N3 -1.3(11) . . . . ?
C30 C31 C32 C33 -4.4(13) . . . . ?
C34 C33 C32 C31 -0.8(12) . . . . ?
C28 C26 C25 C27 2.5(10) . . . . ?
C28 C26 C25 C24 -176.0(7) . . . . ?
C28 C26 C21 O15 -8.7(10) . . . . ?
C28 C26 C21 C22 176.1(7) . . . . ?
C15 C16 C17 O15 176.0(7) . . . . ?
C15 C16 C17 C18 -0.5(12) . . . . ?
C26 C25 C24 C23 -2.0(12) . . . . ?
C26 C21 C22 C23 1.7(13) . . . . ?
N3 C7 C8 C9 -174.8(8) . . . . ?
C35 C30 C31 C32 4.3(12) . . . . ?
C35 C30 C29 O9 151.7(8) . . . . ?
C35 C30 C29 O8 -28.0(11) . . . . ?
C35 C34 C36 O7 29.3(11) . . . . ?
C35 C34 C36 O6 -149.4(8) . . . . ?
C16 C15 C14 C13 -176.5(7) . . . . ?
C16 C15 C14 C19 2.1(12) . . . . ?
C16 C17 C18 C20 -172.2(7) . . . . ?
C16 C17 C18 C19 4.0(11) . . . . ?
C36 C34 C35 C30 173.5(7) . . . . ?
C27 C25 C24 C23 179.6(7) . . . . ?
C25 C26 C21 O15 172.8(6) . . . . ?
C25 C26 C21 C22 -2.3(11) . . . . ?
C25 C24 C23 C22 1.3(13) . . . . ?
C17 O15 C21 C26 92.1(8) . . . . ?
C17 O15 C21 C22 -92.7(9) . . . . ?
C44 C42 C37 O5 -9.8(10) . . . . ?
C44 C42 C37 C38 176.5(7) . . . . ?
C31 C30 C35 C34 1.1(12) . . . . ?
C31 C30 C29 O9 -30.0(11) . . . . ?
C31 C30 C29 O8 150.3(8) . . . . ?
C18 C19 C14 C13 -179.9(7) . . . . ?
C18 C19 C14 C15 1.4(12) . . . . ?
C14 C15 C16 C17 -2.5(12) . . . . ?
C14 C19 C18 C20 172.0(7) . . . . ?
C14 C19 C18 C17 -4.4(11) . . . . ?
C40 C41 C42 C44 -175.1(7) . . . . ?
C40 C41 C42 C37 2.4(11) . . . . ?
C40 C39 C38 C37 2.4(13) . . . . ?
C29 C30 C35 C34 179.5(7) . . . . ?
C29 C30 C31 C32 -174.1(8) . . . . ?
C43 C41 C42 C44 7.6(11) . . . . ?
C43 C41 C42 C37 -174.9(7) . . . . ?
C24 C23 C22 C21 -1.2(14) . . . . ?
C41 C40 C39 C38 -1.2(13) . . . . ?
C41 C42 C37 O5 172.5(6) . . . . ?
C41 C42 C37 C38 -1.2(11) . . . . ?
C42 C37 C38 C39 -1.1(13) . . . . ?
C6 C5 C4 N2 179.3(7) . . . . ?
C6 C5 C4 C9 0.0(13) . . . . ?
C6 C7 C8 C9 2.0(13) . . . . ?
C21 O15 C17 C16 1.7(10) . . . . ?
C21 O15 C17 C18 178.3(6) . . . . ?
C21 C26 C25 C27 -179.1(7) . . . . ?
C21 C26 C25 C24 2.4(11) . . . . ?
C5 C6 C7 N3 174.5(8) . . . . ?
C5 C6 C7 C8 -2.3(13) . . . . ?
C5 C4 C9 C8 -0.3(13) . . . . ?
C7 N3 C10 N4 177.5(7) . . . . ?
C7 N3 C11 C12 -176.4(8) . . . . ?
C7 C6 C5 C4 1.3(13) . . . . ?
C7 C8 C9 C4 -0.7(13) . . . . ?
C10 N4 C12 C11 1.6(11) . . . . ?
C10 N3 C7 C6 -143.9(9) . . . . ?
C10 N3 C7 C8 33.0(13) . . . . ?
C10 N3 C11 C12 0.5(10) . . . . ?
C4 N2 C3 C1 175.0(8) . . . . ?
C4 N2 C2 N1 -176.0(7) . . . . ?
C32 C33 C34 C35 5.9(11) . . . . ?
C32 C33 C34 C36 -173.6(7) . . . . ?
C37 O5 C33 C34 -170.5(6) . . . . ?
C37 O5 C33 C32 13.9(10) . . . . ?
C39 C40 C41 C43 176.0(7) . . . . ?
C39 C40 C41 C42 -1.2(12) . . . . ?
C12 N4 C10 N3 -1.3(10) . . . . ?
C1 N1 C2 N2 0.8(10) . . . . ?
C3 N2 C4 C5 166.2(9) . . . . ?
C3 N2 C4 C9 -14.5(13) . . . . ?
C3 N2 C2 N1 0.3(10) . . . . ?
C2 N1 C1 C3 -1.8(11) . . . . ?
C2 N2 C4 C5 -18.2(13) . . . . ?
C2 N2 C4 C9 161.1(8) . . . . ?
C2 N2 C3 C1 -1.4(11) . . . . ?
C11 N3 C7 C6 32.5(13) . . . . ?
C11 N3 C7 C8 -150.7(9) . . . . ?
C11 N3 C10 N4 0.6(10) . . . . ?

loop_
_twin_individual_id
_twin_individual_mass_fraction_refined
1 0.606(9)
2 0.394(9)
